data_1529260
loop_
_publ_author_name
'Dange, Nitin S.'
'Stepherson, Jacob R.'
'Ayala, Caitlan E.'
'Fronczek, Frank R.'
'Kartika, Rendy'

_publ_section_title
;
 Cooperative benzylic--oxyallylic stabilized cations: regioselective
 construction of \a-quaternary centers in ketone-derived compounds
;
_journal_issue 11
_journal_name_full 'Chem. Sci.'
_journal_page_first 6312
_journal_paper_doi 10.1039/C5SC01914A
_journal_volume 6
_journal_year 2015
_chemical_formula_moiety 'C17 H18 O3'
_chemical_formula_sum 'C17 H18 O3'
_chemical_formula_weight 270.31
_chemical_name_systematic
; 
 ? 
;
_space_group_IT_number 2
_symmetry_cell_setting triclinic
_symmetry_space_group_name_Hall '-P 1'
_symmetry_space_group_name_H-M 'P -1'
_atom_sites_solution_hydrogens geom
_atom_sites_solution_primary direct
_atom_sites_solution_secondary difmap
_audit_creation_method SHELXL-97
_audit_update_record
;
2015-04-01 deposited with the CCDC.
2015-07-22 downloaded from the CCDC.
;
_cell_angle_alpha 87.526(10)
_cell_angle_beta 88.241(10)
_cell_angle_gamma 86.453(9)
_cell_formula_units_Z 2
_cell_length_a 6.2616(10)
_cell_length_b 9.3550(15)
_cell_length_c 11.752(2)
_cell_measurement_reflns_used 7899
_cell_measurement_temperature 90.0(5)
_cell_measurement_theta_max 32.50
_cell_measurement_theta_min 2.73
_cell_volume 686.17(19)
_computing_cell_refinement 'Bruker SAINT'
_computing_data_collection 'Bruker APEX2'
_computing_data_reduction 'Bruker SAINT'
_computing_molecular_graphics 'ORTEP-3 for Windows (Farrugia, 2012)'
_computing_publication_material 'SHELXL-97 (Sheldrick, 2008)'
_computing_structure_refinement 'SHELXL-97 (Sheldrick, 2008)'
_computing_structure_solution 'SHELXS-97 (Sheldrick, 2008)'
_diffrn_ambient_temperature 90.0(5)
_diffrn_measured_fraction_theta_full 1.000
_diffrn_measured_fraction_theta_max 0.991
_diffrn_measurement_device_type 'Bruker Kappa APEX-II DUO'
_diffrn_measurement_method '\f and \w scans'
_diffrn_radiation_monochromator 'TRIUMPH curved graphite'
_diffrn_radiation_source 'fine-focus sealed tube'
_diffrn_radiation_type MoK\a
_diffrn_radiation_wavelength 0.71073
_diffrn_reflns_av_R_equivalents 0.0322
_diffrn_reflns_av_sigmaI/netI 0.0407
_diffrn_reflns_limit_h_max 9
_diffrn_reflns_limit_h_min -9
_diffrn_reflns_limit_k_max 14
_diffrn_reflns_limit_k_min -14
_diffrn_reflns_limit_l_max 17
_diffrn_reflns_limit_l_min -17
_diffrn_reflns_number 23967
_diffrn_reflns_theta_full 25.00
_diffrn_reflns_theta_max 32.59
_diffrn_reflns_theta_min 1.74
_exptl_absorpt_coefficient_mu 0.089
_exptl_absorpt_correction_T_max 0.9965
_exptl_absorpt_correction_T_min 0.9208
_exptl_absorpt_correction_type multi-scan
_exptl_absorpt_process_details 'SADABS (Sheldrick, 2004)'
_exptl_crystal_colour colorless
_exptl_crystal_density_diffrn 1.308
_exptl_crystal_density_method 'not measured'
_exptl_crystal_description lath
_exptl_crystal_F_000 288
_exptl_crystal_recrystallization_method 'Re-crystallisation from solvent: hexane/dichloromethane'
_exptl_crystal_size_max 0.32
_exptl_crystal_size_mid 0.15
_exptl_crystal_size_min 0.04
_refine_diff_density_max 0.490
_refine_diff_density_min -0.300
_refine_diff_density_rms 0.059
_refine_ls_extinction_method none
_refine_ls_goodness_of_fit_ref 1.020
_refine_ls_hydrogen_treatment constr
_refine_ls_matrix_type full
_refine_ls_number_parameters 183
_refine_ls_number_reflns 4973
_refine_ls_number_restraints 0
_refine_ls_restrained_S_all 1.020
_refine_ls_R_factor_all 0.0731
_refine_ls_R_factor_gt 0.0478
_refine_ls_shift/su_max 0.000
_refine_ls_shift/su_mean 0.000
_refine_ls_structure_factor_coef Fsqd
_refine_ls_weighting_details 'calc w=1/[\s^2^(Fo^2^)+(0.0642P)^2^+0.2257P] where P=(Fo^2^+2Fc^2^)/3'
_refine_ls_weighting_scheme calc
_refine_ls_wR_factor_gt 0.1154
_refine_ls_wR_factor_ref 0.1276
_reflns_number_gt 3715
_reflns_number_total 4973
_reflns_threshold_expression I>2\s(I)
_cod_data_source_file c5sc01914a2.cif
_cod_data_source_block CEA5164P
_cod_depositor_comments
;
The following automatic conversions were performed:

'_symmetry_cell_setting' value 'Triclinic' changed to 'triclinic'
according to
/usr/data/users/saulius/crontab/automatic-downloads/rss-feeds/RSC/lib/dictionaries/cif_core.dic
dictionary named 'cif_core.dic' version 2.4.2 from 2011-04-26.

Automatic conversion script
Id: cif_fix_values 3271 2015-04-21 07:52:19Z andrius 

 Adding full bibliography for 1529260--1529265.cif.
;
_cod_original_cell_volume 686.18(19)
_cod_original_sg_symbol_Hall '-P 1 '
_cod_original_sg_symbol_H-M 'P -1   '
_cod_database_code 1529260

loop_
_symmetry_equiv_pos_as_xyz
'x, y, z'
'-x, -y, -z'

loop_
_atom_site_label
_atom_site_type_symbol
_atom_site_fract_x
_atom_site_fract_y
_atom_site_fract_z
_atom_site_U_iso_or_equiv
_atom_site_adp_type
_atom_site_occupancy
_atom_site_symmetry_multiplicity
_atom_site_calc_flag
_atom_site_refinement_flags
O1 O 0.93583(13) 0.29814(10) 0.22438(7) 0.01898(19) Uani 1 1 d .
O2 O 0.49090(13) 0.27005(9) 0.50999(7) 0.01499(17) Uani 1 1 d .
O3 O 0.18233(14) 0.32718(10) 0.60465(8) 0.0221(2) Uani 1 1 d .
C1 C 0.75462(16) 0.22423(11) 0.22098(9) 0.01128(19) Uani 1 1 d .
C2 C 0.66298(17) 0.17469(11) 0.33569(9) 0.01084(19) Uani 1 1 d .
C3 C 0.47526(18) 0.08789(12) 0.30187(9) 0.0145(2) Uani 1 1 d .
H3A H 0.3458 0.1131 0.3490 0.017 Uiso 1 1 calc R
H3B H 0.5120 -0.0161 0.3130 0.017 Uiso 1 1 calc R
C4 C 0.43520(18) 0.12663(12) 0.17510(9) 0.0143(2) Uani 1 1 d .
H4A H 0.4096 0.0400 0.1332 0.017 Uiso 1 1 calc R
H4B H 0.3104 0.1962 0.1667 0.017 Uiso 1 1 calc R
C5 C 0.63918(17) 0.19228(11) 0.13211(9) 0.01152(19) Uani 1 1 d .
C6 C 0.58990(17) 0.30905(12) 0.40106(9) 0.0126(2) Uani 1 1 d .
H6 H 0.7180 0.3641 0.4147 0.015 Uiso 1 1 calc R
C7 C 0.42456(19) 0.40745(12) 0.34482(10) 0.0149(2) Uani 1 1 d .
H7 H 0.4393 0.4508 0.2706 0.018 Uiso 1 1 calc R
C8 C 0.25370(18) 0.42554(12) 0.41373(10) 0.0153(2) Uani 1 1 d .
H8 H 0.1279 0.4840 0.3975 0.018 Uiso 1 1 calc R
C9 C 0.29316(18) 0.33946(12) 0.51931(10) 0.0143(2) Uani 1 1 d .
C10 C 0.68822(17) 0.21143(11) 0.00925(9) 0.0119(2) Uani 1 1 d .
C11 C 0.89458(18) 0.18071(12) -0.03579(10) 0.0148(2) Uani 1 1 d .
H11 H 1.0073 0.1519 0.0141 0.018 Uiso 1 1 calc R
C12 C 0.93669(19) 0.19180(13) -0.15255(10) 0.0173(2) Uani 1 1 d .
H12 H 1.0777 0.1708 -0.1818 0.021 Uiso 1 1 calc R
C13 C 0.7735(2) 0.23343(12) -0.22672(10) 0.0171(2) Uani 1 1 d .
H13 H 0.8028 0.2414 -0.3065 0.021 Uiso 1 1 calc R
C14 C 0.56732(19) 0.26327(12) -0.18344(10) 0.0165(2) Uani 1 1 d .
H14 H 0.4551 0.2914 -0.2338 0.020 Uiso 1 1 calc R
C15 C 0.52489(19) 0.25210(12) -0.06682(10) 0.0153(2) Uani 1 1 d .
H15 H 0.3832 0.2723 -0.0381 0.018 Uiso 1 1 calc R
C16 C 0.82849(19) 0.08570(13) 0.40663(10) 0.0177(2) Uani 1 1 d .
H16A H 0.8852 0.0037 0.3635 0.027 Uiso 1 1 calc R
H16B H 0.7604 0.0512 0.4779 0.027 Uiso 1 1 calc R
H16C H 0.9457 0.1453 0.4238 0.027 Uiso 1 1 calc R
C17 C 0.9495(2) 0.42317(13) 0.15092(11) 0.0207(2) Uani 1 1 d .
H17A H 1.0199 0.3968 0.0785 0.031 Uiso 1 1 calc R
H17B H 1.0327 0.4930 0.1872 0.031 Uiso 1 1 calc R
H17C H 0.8051 0.4654 0.1367 0.031 Uiso 1 1 calc R

loop_
_atom_site_aniso_label
_atom_site_aniso_U_11
_atom_site_aniso_U_22
_atom_site_aniso_U_33
_atom_site_aniso_U_23
_atom_site_aniso_U_13
_atom_site_aniso_U_12
O1 0.0150(4) 0.0249(4) 0.0176(4) 0.0064(3) -0.0043(3) -0.0084(3)
O2 0.0152(4) 0.0195(4) 0.0098(4) -0.0008(3) 0.0008(3) 0.0025(3)
O3 0.0201(4) 0.0301(5) 0.0155(4) -0.0003(3) 0.0050(3) 0.0019(4)
C1 0.0097(4) 0.0125(5) 0.0115(4) 0.0006(4) 0.0007(4) -0.0005(3)
C2 0.0115(4) 0.0112(4) 0.0098(4) -0.0004(3) -0.0001(3) -0.0002(3)
C3 0.0168(5) 0.0139(5) 0.0129(5) -0.0006(4) 0.0012(4) -0.0042(4)
C4 0.0145(5) 0.0160(5) 0.0128(5) -0.0002(4) -0.0009(4) -0.0033(4)
C5 0.0122(5) 0.0112(5) 0.0108(4) 0.0000(3) 0.0006(4) 0.0004(4)
C6 0.0121(5) 0.0142(5) 0.0114(5) -0.0011(4) 0.0009(4) -0.0014(4)
C7 0.0190(5) 0.0123(5) 0.0130(5) 0.0006(4) 0.0010(4) 0.0006(4)
C8 0.0155(5) 0.0162(5) 0.0139(5) -0.0014(4) -0.0008(4) 0.0025(4)
C9 0.0138(5) 0.0159(5) 0.0134(5) -0.0035(4) 0.0002(4) -0.0002(4)
C10 0.0139(5) 0.0107(4) 0.0110(5) -0.0004(4) -0.0004(4) -0.0006(4)
C11 0.0137(5) 0.0174(5) 0.0134(5) -0.0012(4) -0.0009(4) -0.0017(4)
C12 0.0169(5) 0.0208(6) 0.0147(5) -0.0031(4) 0.0045(4) -0.0046(4)
C13 0.0245(6) 0.0170(5) 0.0103(5) 0.0002(4) 0.0008(4) -0.0069(4)
C14 0.0209(6) 0.0154(5) 0.0131(5) 0.0019(4) -0.0048(4) -0.0016(4)
C15 0.0152(5) 0.0160(5) 0.0144(5) 0.0004(4) -0.0009(4) 0.0008(4)
C16 0.0177(5) 0.0192(5) 0.0154(5) 0.0023(4) -0.0010(4) 0.0042(4)
C17 0.0208(6) 0.0167(5) 0.0251(6) 0.0013(5) -0.0012(5) -0.0069(4)

loop_
_atom_type_symbol
_atom_type_description
_atom_type_scat_dispersion_real
_atom_type_scat_dispersion_imag
_atom_type_scat_source
C C 0.0033 0.0016 'International Tables Vol C Tables 4.2.6.8 and 6.1.1.4'
H H 0.0000 0.0000 'International Tables Vol C Tables 4.2.6.8 and 6.1.1.4'
O O 0.0106 0.0060 'International Tables Vol C Tables 4.2.6.8 and 6.1.1.4'

loop_
_geom_angle_atom_site_label_1
_geom_angle_atom_site_label_2
_geom_angle_atom_site_label_3
_geom_angle
C1 O1 C17 117.54(9)
C9 O2 C6 109.42(8)
C5 C1 O1 130.39(10)
C5 C1 C2 114.14(9)
O1 C1 C2 115.43(9)
C1 C2 C16 112.23(9)
C1 C2 C6 107.72(9)
C16 C2 C6 108.42(9)
C1 C2 C3 102.29(8)
C16 C2 C3 113.01(9)
C6 C2 C3 113.01(9)
C2 C3 C4 106.67(9)
C2 C3 H3A 110.4
C4 C3 H3A 110.4
C2 C3 H3B 110.4
C4 C3 H3B 110.4
H3A C3 H3B 108.6
C5 C4 C3 104.17(9)
C5 C4 H4A 110.9
C3 C4 H4A 110.9
C5 C4 H4B 110.9
C3 C4 H4B 110.9
H4A C4 H4B 108.9
C1 C5 C10 129.27(10)
C1 C5 C4 109.57(9)
C10 C5 C4 121.16(9)
O2 C6 C7 103.90(9)
O2 C6 C2 110.91(9)
C7 C6 C2 115.68(9)
O2 C6 H6 108.7
C7 C6 H6 108.7
C2 C6 H6 108.7
C8 C7 C6 110.04(10)
C8 C7 H7 125.0
C6 C7 H7 125.0
C7 C8 C9 108.11(10)
C7 C8 H8 125.9
C9 C8 H8 125.9
O3 C9 O2 121.54(11)
O3 C9 C8 129.94(11)
O2 C9 C8 108.51(9)
C11 C10 C15 118.12(10)
C11 C10 C5 121.29(10)
C15 C10 C5 120.45(10)
C12 C11 C10 120.84(10)
C12 C11 H11 119.6
C10 C11 H11 119.6
C13 C12 C11 120.34(11)
C13 C12 H12 119.8
C11 C12 H12 119.8
C14 C13 C12 119.55(10)
C14 C13 H13 120.2
C12 C13 H13 120.2
C15 C14 C13 120.19(11)
C15 C14 H14 119.9
C13 C14 H14 119.9
C14 C15 C10 120.95(11)
C14 C15 H15 119.5
C10 C15 H15 119.5
C2 C16 H16A 109.5
C2 C16 H16B 109.5
H16A C16 H16B 109.5
C2 C16 H16C 109.5
H16A C16 H16C 109.5
H16B C16 H16C 109.5
O1 C17 H17A 109.5
O1 C17 H17B 109.5
H17A C17 H17B 109.5
O1 C17 H17C 109.5
H17A C17 H17C 109.5
H17B C17 H17C 109.5

loop_
_geom_bond_atom_site_label_1
_geom_bond_atom_site_label_2
_geom_bond_distance
O1 C1 1.3672(13)
O1 C17 1.4288(15)
O2 C9 1.3657(14)
O2 C6 1.4474(13)
O3 C9 1.2074(14)
C1 C5 1.3426(15)
C1 C2 1.5142(15)
C2 C16 1.5325(16)
C2 C6 1.5395(15)
C2 C3 1.5407(15)
C3 C4 1.5424(16)
C3 H3A 0.9900
C3 H3B 0.9900
C4 C5 1.5148(15)
C4 H4A 0.9900
C4 H4B 0.9900
C5 C10 1.4725(15)
C6 C7 1.4925(16)
C6 H6 1.0000
C7 C8 1.3287(16)
C7 H7 0.9500
C8 C9 1.4687(16)
C8 H8 0.9500
C10 C11 1.3992(16)
C10 C15 1.4031(15)
C11 C12 1.3900(16)
C11 H11 0.9500
C12 C13 1.3898(17)
C12 H12 0.9500
C13 C14 1.3896(17)
C13 H13 0.9500
C14 C15 1.3888(16)
C14 H14 0.9500
C15 H15 0.9500
C16 H16A 0.9800
C16 H16B 0.9800
C16 H16C 0.9800
C17 H17A 0.9800
C17 H17B 0.9800
C17 H17C 0.9800

loop_
_geom_torsion_atom_site_label_1
_geom_torsion_atom_site_label_2
_geom_torsion_atom_site_label_3
_geom_torsion_atom_site_label_4
_geom_torsion
C17 O1 C1 C5 40.44(17)
C17 O1 C1 C2 -136.92(10)
C5 C1 C2 C16 127.56(11)
O1 C1 C2 C16 -54.64(12)
C5 C1 C2 C6 -113.16(10)
O1 C1 C2 C6 64.64(11)
C5 C1 C2 C3 6.16(12)
O1 C1 C2 C3 -176.05(9)
C1 C2 C3 C4 -14.75(11)
C16 C2 C3 C4 -135.63(10)
C6 C2 C3 C4 100.78(10)
C2 C3 C4 C5 17.94(11)
O1 C1 C5 C10 8.7(2)
C2 C1 C5 C10 -173.87(10)
O1 C1 C5 C4 -172.01(11)
C2 C1 C5 C4 5.37(13)
C3 C4 C5 C1 -14.54(12)
C3 C4 C5 C10 164.78(9)
C9 O2 C6 C7 -1.49(11)
C9 O2 C6 C2 -126.41(9)
C1 C2 C6 O2 177.32(8)
C16 C2 C6 O2 -61.00(11)
C3 C2 C6 O2 65.08(11)
C1 C2 C6 C7 59.34(12)
C16 C2 C6 C7 -178.98(9)
C3 C2 C6 C7 -52.89(12)
O2 C6 C7 C8 1.29(12)
C2 C6 C7 C8 123.09(11)
C6 C7 C8 C9 -0.62(13)
C6 O2 C9 O3 -177.68(10)
C6 O2 C9 C8 1.18(12)
C7 C8 C9 O3 178.40(12)
C7 C8 C9 O2 -0.34(13)
C1 C5 C10 C11 41.28(17)
C4 C5 C10 C11 -137.88(11)
C1 C5 C10 C15 -142.99(12)
C4 C5 C10 C15 37.85(15)
C15 C10 C11 C12 0.70(16)
C5 C10 C11 C12 176.53(10)
C10 C11 C12 C13 -0.16(17)
C11 C12 C13 C14 -0.33(17)
C12 C13 C14 C15 0.26(17)
C13 C14 C15 C10 0.30(17)
C11 C10 C15 C14 -0.78(16)
C5 C10 C15 C14 -176.64(10)
